data_4503399
loop_
_publ_author_name
'Lin, Rong-Guang'
'Long, La-Sheng'
'Huang, Rong-Bin'
'Zheng, Lan-Sun'

_publ_section_title
;
 Directing Role of Hydrophobic&#x2212;Hydrophobic and
 Hydrophilic&#x2212;Hydrophilic Interactions in the Self-Assembly of
 Calixarenes/Cucurbiturils-Based Architectures
;
_journal_issue 3
_journal_name_full 'Crystal Growth &amp; Design'
_journal_page_first 791
_journal_paper_doi 10.1021/cg701084x
_journal_volume 8
_journal_year 2008
_chemical_formula_sum 'C78 H161.5 N30 O71.75 S6'
_chemical_formula_weight 2860.23
_chemical_name_systematic
; 
 ? 
;
_space_group_IT_number 139
_symmetry_cell_setting tetragonal
_symmetry_space_group_name_Hall '-I 4 2'
_symmetry_space_group_name_H-M 'I 4/m m m'
_atom_sites_solution_hydrogens geom
_atom_sites_solution_primary direct
_atom_sites_solution_secondary difmap
_audit_creation_method SHELXL-97
_cell_angle_alpha 90.00
_cell_angle_beta 90.00
_cell_angle_gamma 90.00
_cell_formula_units_Z 16
_cell_length_a 55.6121(4)
_cell_length_b 55.6121(4)
_cell_length_c 24.2638(3)
_cell_measurement_reflns_used 13106
_cell_measurement_temperature 223(2)
_cell_measurement_theta_max 61.0401
_cell_measurement_theta_min 2.3801
_cell_volume 75040.8(12)
_computing_cell_refinement 'SHELXTL-Plus (Sheldrick, 1990)'
_computing_data_collection 'SHELXTL-Plus (Sheldrick, 1990)'
_computing_data_reduction 'SHELXTL-Plus (Sheldrick, 1990)'
_computing_molecular_graphics 'SHELXTL V.5.0 (Sheldrick, 1997)'
_computing_publication_material 'SHELXL-97 (Sheldrick, 1997)'
_computing_structure_refinement 'SHELXL-97 (Sheldrick, 1997)'
_computing_structure_solution 'SHELXS-97 (Sheldrick, 1990)'
_diffrn_ambient_temperature 223(2)
_diffrn_measured_fraction_theta_full 0.937
_diffrn_measured_fraction_theta_max 0.937
_diffrn_measurement_device_type 'CrysAlis CCD, Oxford Diffraction Ltd'
_diffrn_measurement_method 'phi and omega scans'
_diffrn_radiation_monochromator graphite
_diffrn_radiation_source 'fine-focus sealed tube'
_diffrn_radiation_type CuK\a
_diffrn_radiation_wavelength 1.54178
_diffrn_reflns_av_R_equivalents 0.0455
_diffrn_reflns_av_sigmaI/netI 0.0567
_diffrn_reflns_limit_h_max 46
_diffrn_reflns_limit_h_min -59
_diffrn_reflns_limit_k_max 58
_diffrn_reflns_limit_k_min -53
_diffrn_reflns_limit_l_max 21
_diffrn_reflns_limit_l_min -25
_diffrn_reflns_number 59884
_diffrn_reflns_theta_full 55.00
_diffrn_reflns_theta_max 55.00
_diffrn_reflns_theta_min 3.00
_diffrn_standards_decay_% none
_exptl_absorpt_coefficient_mu 1.363
_exptl_absorpt_correction_T_max 0.6254
_exptl_absorpt_correction_T_min 0.5052
_exptl_absorpt_correction_type multi-scan
_exptl_crystal_colour colorless
_exptl_crystal_density_diffrn 1.013
_exptl_crystal_density_meas ?
_exptl_crystal_density_method 'not measured'
_exptl_crystal_description block
_exptl_crystal_F_000 24152
_exptl_crystal_size_max 0.58
_exptl_crystal_size_mid 0.50
_exptl_crystal_size_min 0.38
_refine_diff_density_max 0.549
_refine_diff_density_min -0.381
_refine_diff_density_rms 0.086
_refine_ls_extinction_coef 0.000062(8)
_refine_ls_extinction_expression Fc^*^=kFc[1+0.001xFc^2^\l^3^/sin(2\q)]^-1/4^
_refine_ls_extinction_method SHELXL
_refine_ls_goodness_of_fit_ref 1.041
_refine_ls_hydrogen_treatment mixed
_refine_ls_matrix_type full
_refine_ls_number_parameters 898
_refine_ls_number_reflns 11865
_refine_ls_number_restraints 30
_refine_ls_restrained_S_all 1.041
_refine_ls_R_factor_all 0.1607
_refine_ls_R_factor_gt 0.1077
_refine_ls_shift/su_max 0.003
_refine_ls_shift/su_mean 0.001
_refine_ls_structure_factor_coef Fsqd
_refine_ls_weighting_details 'calc w=1/[\s^2^(Fo^2^)+(0.2000P)^2^+0.0000P] where P=(Fo^2^+2Fc^2^)/3'
_refine_ls_weighting_scheme calc
_refine_ls_wR_factor_gt 0.2682
_refine_ls_wR_factor_ref 0.3246
_reflns_number_gt 5798
_reflns_number_total 11865
_reflns_threshold_expression >2sigma(I)
_cod_data_source_file cg701084x-file002.cif
_cod_data_source_block complex2
_cod_depositor_comments
;
The following automatic conversions were performed:

'_exptl_crystal_density_meas' value 'not measured' was changed to '?'
- the value is perceived as not measured.

Automatic conversion script
Id: cif_fix_values 3008 2015-01-20 13:52:24Z robertas 
;
_cod_original_sg_symbol_H-M I4/mmm
_cod_original_formula_sum 'C78 H161.50 N30 O71.75 S6'
_cod_database_code 4503399

loop_
_symmetry_equiv_pos_as_xyz
'x, y, z'
'-x, -y, z'
'-y, x, z'
'y, -x, z'
'-x, y, -z'
'x, -y, -z'
'y, x, -z'
'-y, -x, -z'
'x+1/2, y+1/2, z+1/2'
'-x+1/2, -y+1/2, z+1/2'
'-y+1/2, x+1/2, z+1/2'
'y+1/2, -x+1/2, z+1/2'
'-x+1/2, y+1/2, -z+1/2'
'x+1/2, -y+1/2, -z+1/2'
'y+1/2, x+1/2, -z+1/2'
'-y+1/2, -x+1/2, -z+1/2'
'-x, -y, -z'
'x, y, -z'
'y, -x, -z'
'-y, x, -z'
'x, -y, z'
'-x, y, z'
'-y, -x, z'
'y, x, z'
'-x+1/2, -y+1/2, -z+1/2'
'x+1/2, y+1/2, -z+1/2'
'y+1/2, -x+1/2, -z+1/2'
'-y+1/2, x+1/2, -z+1/2'
'x+1/2, -y+1/2, z+1/2'
'-x+1/2, y+1/2, z+1/2'
'-y+1/2, -x+1/2, z+1/2'
'y+1/2, x+1/2, z+1/2'

loop_
_atom_site_label
_atom_site_type_symbol
_atom_site_fract_x
_atom_site_fract_y
_atom_site_fract_z
_atom_site_U_iso_or_equiv
_atom_site_adp_type
_atom_site_occupancy
_atom_site_symmetry_multiplicity
_atom_site_calc_flag
_atom_site_refinement_flags
S1 S 0.4277(8) 0.3456(5) 0.0000 0.32(2) Uani 0.50 2 d SP
S1' S 0.4248(4) 0.3573(3) 0.0000 0.199(7) Uani 0.50 2 d SP
S2 S 0.40650(5) 0.29687(6) 0.28575(11) 0.1349(9) Uani 1 1 d .
S3 S 0.39830(3) 0.16772(4) 0.27745(6) 0.0942(6) Uani 1 1 d .
S4 S 0.35088(5) 0.08845(4) 0.0000 0.0906(7) Uani 1 2 d S
O1 O 0.4335(12) 0.3601(17) -0.0461(15) 0.29(5) Uani 0.25 1 d P
O1W O 0.4428(3) 0.2958(4) 0.0879(5) 0.388(12) Uani 1 1 d .
O2W O 0.4756(3) 0.2413(5) 0.0995(18) 0.26(2) Uani 0.25 1 d P
O3W O 0.29464(19) 0.2050(2) 0.0000 0.260(8) Uani 1 2 d S
O4W O 0.3903(2) 0.2265(3) 0.3345(6) 0.307(7) Uani 1 1 d .
O5W O 0.3182(2) 0.2519(2) 0.0505(3) 0.262(6) Uani 1 1 d .
O6W O 0.4620(2) 0.2304(2) 0.2391(8) 0.334(9) Uani 1 1 d .
O7W O 0.4486(3) 0.2396(2) 0.0000 0.220(5) Uani 1 2 d S
O8W O 0.2897(2) 0.2897(2) 0.0638(3) 0.250(7) Uani 1 2 d S
O9W O 0.2768(4) 0.1560(3) 0.0000 0.290(10) Uani 1 2 d S
O10W O 0.39058(10) 0.09830(13) -0.1434(3) 0.155(2) Uani 1 1 d .
O11W O 0.5000 0.1939(2) 0.2907(5) 0.195(4) Uani 1 2 d S
O12W O 0.41625(14) 0.27525(16) 0.0000 0.144(3) Uani 1 2 d S
O13W O 0.36610(10) 0.36610(10) 0.1977(4) 0.133(3) Uani 1 2 d S
O14W O 0.4777(4) 0.1126(4) 0.3288(11) 0.252(9) Uani 0.50 1 d PU
O15W O 0.3861(6) 0.2092(4) 0.430(2) 0.27(2) Uani 0.25 1 d P
O16W O 0.4186(2) 0.0621(2) -0.1918(7) 0.308(6) Uani 1 1 d .
O17W O 0.3497(2) 0.3497(2) 0.3180(8) 0.330(11) Uani 1 2 d S
O18W O 0.4553(4) 0.1644(7) 0.3593(10) 0.38(2) Uani 0.50 1 d P
O19W O 0.3910(8) 0.0390(5) -0.0343(18) 0.49(4) Uani 0.50 1 d P
O20W O 0.3916(3) 0.3916(3) 0.1287(15) 0.47(2) Uani 1 2 d S
O21W O 0.5000 0.0613(5) 0.0518(9) 0.430(19) Uani 1 2 d S
O22W O 0.2592(5) 0.2592(5) 0.253(2) 0.305(8) Uani 0.50 2 d SPU
O23W O 0.4807(17) 0.1454(16) 0.0000 0.34(4) Uiso 0.25 2 d SP
O24W O 0.3609(13) 0.2683(12) 0.582(3) 0.34(3) Uani 0.25 1 d PU
O2 O 0.4273(4) 0.3611(5) -0.0491(10) 0.448(18) Uani 1.25 1 d P
O3 O 0.33720(10) 0.29540(12) 0.0000 0.1046(19) Uani 1 2 d S
O4 O 0.4081(3) 0.2772(2) 0.3205(4) 0.323(9) Uani 1 1 d .
O5 O 0.38898(17) 0.3111(2) 0.3078(4) 0.253(6) Uani 1 1 d .
O6 O 0.42735(18) 0.3072(3) 0.2784(4) 0.343(10) Uani 1 1 d .
O7 O 0.37169(7) 0.26277(7) 0.07068(16) 0.0846(11) Uani 1 1 d .
O8 O 0.4071(3) 0.14544(17) 0.2671(3) 0.275(7) Uani 1 1 d .
O9 O 0.41789(12) 0.18126(17) 0.2976(2) 0.184(3) Uani 1 1 d .
O10 O 0.37834(11) 0.16988(17) 0.3116(2) 0.182(3) Uani 1 1 d .
O11 O 0.36913(7) 0.21380(7) 0.07028(15) 0.0786(10) Uani 1 1 d .
O12 O 0.32563(16) 0.08073(13) 0.0000 0.213(6) Uani 1 2 d S
O13 O 0.36295(12) 0.08118(9) -0.04819(19) 0.133(2) Uani 1 1 d .
O14 O 0.34375(8) 0.19412(9) 0.0000 0.0663(13) Uani 1 2 d S
O15 O 0.29797(9) 0.25531(8) 0.40002(19) 0.1035(13) Uani 1 1 d .
O16 O 0.31624(8) 0.27283(8) 0.16158(16) 0.0881(12) Uani 1 1 d .
O17 O 0.30217(8) 0.21720(8) 0.13155(16) 0.0879(11) Uani 1 1 d .
O18 O 0.45237(9) 0.08961(10) 0.0742(2) 0.1162(16) Uani 1 1 d .
O19 O 0.5000 0.19442(14) 0.1292(3) 0.1068(19) Uani 1 2 d S
O20 O 0.5000 0.08714(16) 0.1578(4) 0.126(3) Uani 1 2 d S
O21 O 0.44427(8) 0.19652(10) 0.0674(2) 0.1016(13) Uani 1 1 d .
N1 N 0.31506(9) 0.28418(10) 0.34333(19) 0.0794(13) Uani 1 1 d .
N2 N 0.32504(9) 0.24601(9) 0.33156(19) 0.0831(14) Uani 1 1 d .
N3 N 0.33372(8) 0.25338(9) 0.23505(18) 0.0759(13) Uani 1 1 d .
N4 N 0.29481(9) 0.18603(9) 0.18994(18) 0.0729(12) Uani 1 1 d .
N5 N 0.32311(9) 0.21236(9) 0.21268(19) 0.0764(13) Uani 1 1 d .
N6 N 0.32179(9) 0.29101(9) 0.24600(18) 0.0791(13) Uani 1 1 d .
N7 N 0.44395(9) 0.12078(11) 0.1316(3) 0.0919(15) Uani 1 1 d .
N8 N 0.47998(9) 0.12093(11) 0.1867(2) 0.0938(15) Uani 1 1 d .
N9 N 0.42134(9) 0.16340(11) 0.0500(2) 0.0868(14) Uani 1 1 d .
N10 N 0.42689(9) 0.12014(10) 0.0499(2) 0.0891(15) Uani 1 1 d .
N11 N 0.44184(9) 0.16440(11) 0.1273(2) 0.0892(15) Uani 1 1 d .
N12 N 0.48009(9) 0.16442(10) 0.1744(2) 0.0921(15) Uani 1 1 d .
N13 N 0.5000 0.1923(5) 0.0000 0.278(15) Uani 1 4 d S
N14 N 0.2432(2) 0.2432(2) 0.3546(7) 0.222(7) Uani 1 2 d S
N15 N 0.2817(5) 0.2817(5) 0.5000 0.297(18) Uani 1 4 d S
N16 N 0.5000 0.0967(5) 0.0318(12) 0.365(15) Uani 1 2 d SU
N17 N 0.2736(3) 0.2400(3) 0.0433(7) 0.323(9) Uani 1 1 d .
N18 N 0.3319(4) 0.2838(4) 0.5000 0.267(9) Uani 1 2 d SU
C1 C 0.3977(3) 0.3377(2) 0.0000 0.136(5) Uani 1 2 d S
C2 C 0.38729(16) 0.33086(14) 0.0489(4) 0.122(3) Uani 1 1 d .
H2A H 0.3940 0.3364 0.0822 0.146 Uiso 1 1 calc R
C3 C 0.36737(11) 0.31614(12) 0.0507(3) 0.0844(17) Uani 1 1 d .
C4 C 0.35758(15) 0.30956(13) 0.0000 0.074(2) Uani 1 2 d S
C5 C 0.35704(12) 0.30902(11) 0.1045(3) 0.0890(18) Uani 1 1 d .
H7A H 0.3420 0.3004 0.0979 0.107 Uiso 1 1 calc R
H7B H 0.3531 0.3236 0.1253 0.107 Uiso 1 1 calc R
C6 C 0.39672(13) 0.28622(15) 0.2213(3) 0.104(2) Uani 1 1 d .
C7 C 0.38166(11) 0.30108(13) 0.1891(3) 0.094(2) Uani 1 1 d .
H9A H 0.3774 0.3165 0.2018 0.113 Uiso 1 1 calc R
C8 C 0.37337(11) 0.29310(11) 0.1404(3) 0.0852(18) Uani 1 1 d .
C9 C 0.38079(10) 0.27098(11) 0.1198(2) 0.0765(15) Uani 1 1 d .
C10 C 0.39752(11) 0.25719(11) 0.1486(3) 0.0832(17) Uani 1 1 d .
C11 C 0.40521(12) 0.26553(12) 0.2015(3) 0.0872(17) Uani 1 1 d .
H13A H 0.4162 0.2564 0.2223 0.105 Uiso 1 1 calc R
C12 C 0.40791(10) 0.23385(10) 0.1277(2) 0.0752(15) Uani 1 1 d .
H14A H 0.4077 0.2342 0.0873 0.090 Uiso 1 1 calc R
H14B H 0.4248 0.2329 0.1394 0.090 Uiso 1 1 calc R
C13 C 0.39078(10) 0.17988(11) 0.2139(2) 0.0742(15) Uani 1 1 d .
C14 C 0.40210(10) 0.20050(11) 0.1950(2) 0.0731(15) Uani 1 1 d .
H16A H 0.4146 0.2072 0.2160 0.088 Uiso 1 1 calc R
C15 C 0.39549(9) 0.21161(10) 0.1461(2) 0.0686(14) Uani 1 1 d .
C16 C 0.37632(9) 0.20155(10) 0.1163(2) 0.0654(14) Uani 1 1 d .
C17 C 0.36399(9) 0.18034(9) 0.1330(2) 0.0624(13) Uani 1 1 d .
C18 C 0.37218(10) 0.17017(10) 0.1826(2) 0.0699(14) Uani 1 1 d .
H20A H 0.3647 0.1561 0.1953 0.084 Uiso 1 1 calc R
C19 C 0.34291(9) 0.17072(10) 0.10366(19) 0.0677(14) Uani 1 1 d .
H21A H 0.3273 0.1729 0.1179 0.081 Uiso 1 1 calc R
C20 C 0.34968(12) 0.12044(13) 0.0000 0.0650(19) Uani 1 2 d S
C21 C 0.34847(9) 0.13250(10) 0.0500(2) 0.0660(14) Uani 1 1 d .
H23A H 0.3489 0.1239 0.0833 0.079 Uiso 1 1 calc R
C22 C 0.34668(8) 0.15730(10) 0.0504(2) 0.0611(13) Uani 1 1 d .
C23 C 0.34561(13) 0.17015(14) 0.0000 0.0638(19) Uani 1 2 d S
C24 C 0.30551(13) 0.30551(13) 0.3694(4) 0.092(3) Uani 1 2 d S
H30A H 0.3017 0.3017 0.4079 0.111 Uiso 1 2 calc SR
H30B H 0.3180 0.3180 0.3694 0.111 Uiso 1 2 calc SR
C25 C 0.31523(11) 0.31523(11) 0.2291(3) 0.082(2) Uani 1 2 d S
H31A H 0.3267 0.3267 0.2450 0.098 Uiso 1 2 calc SR
H31B H 0.3164 0.3164 0.1888 0.098 Uiso 1 2 calc SR
C26 C 0.32315(10) 0.19513(10) 0.2580(2) 0.0778(16) Uani 1 1 d .
H32A H 0.3392 0.1878 0.2630 0.093 Uiso 1 1 calc R
C27 C 0.30602(12) 0.20593(11) 0.1741(3) 0.0779(17) Uani 1 1 d .
C28 C 0.27885(13) 0.17257(12) 0.1549(2) 0.0867(18) Uani 1 1 d .
H34A H 0.2812 0.1778 0.1167 0.104 Uiso 1 1 calc R
H34B H 0.2832 0.1555 0.1569 0.104 Uiso 1 1 calc R
C29 C 0.31116(12) 0.26134(15) 0.3600(3) 0.0894(19) Uani 1 1 d .
C30 C 0.32290(10) 0.27196(11) 0.2085(3) 0.0751(15) Uani 1 1 d .
C31 C 0.33998(11) 0.23149(11) 0.2066(3) 0.0827(17) Uani 1 1 d .
H37A H 0.3417 0.2351 0.1673 0.099 Uiso 1 1 calc R
H37B H 0.3557 0.2260 0.2201 0.099 Uiso 1 1 calc R
C32 C 0.33207(11) 0.28510(11) 0.2994(2) 0.0811(16) Uani 1 1 d .
H38A H 0.3458 0.2957 0.3085 0.097 Uiso 1 1 calc R
C33 C 0.34015(11) 0.25849(12) 0.2917(2) 0.0846(17) Uani 1 1 d .
H39A H 0.3575 0.2562 0.2990 0.102 Uiso 1 1 calc R
C34 C 0.5000 0.1072(2) 0.1756(4) 0.101(3) Uani 1 2 d S
C35 C 0.43622(12) 0.17625(16) 0.0809(3) 0.0902(19) Uani 1 1 d .
C36 C 0.45596(12) 0.11244(14) 0.1812(3) 0.104(2) Uani 1 1 d .
H42A H 0.4467 0.1177 0.2134 0.125 Uiso 1 1 calc R
H42B H 0.4561 0.0948 0.1812 0.125 Uiso 1 1 calc R
C37 C 0.45627(11) 0.17479(14) 0.1704(3) 0.099(2) Uani 1 1 d .
H43A H 0.4480 0.1726 0.2057 0.119 Uiso 1 1 calc R
H43B H 0.4578 0.1921 0.1638 0.119 Uiso 1 1 calc R
C38 C 0.48552(12) 0.14444(15) 0.2094(3) 0.097(2) Uani 1 1 d .
H44A H 0.4788 0.1465 0.2469 0.116 Uiso 1 1 calc R
C39 C 0.41654(11) 0.14109(14) 0.0745(3) 0.094(2) Uani 1 1 d .
H45A H 0.3990 0.1389 0.0796 0.112 Uiso 1 1 calc R
C40 C 0.44221(12) 0.10808(15) 0.0847(4) 0.094(2) Uani 1 1 d .
C41 C 0.42905(11) 0.14274(14) 0.1298(3) 0.097(2) Uani 1 1 d .
H47A H 0.4172 0.1429 0.1603 0.117 Uiso 1 1 calc R
C42 C 0.40987(17) 0.17121(19) 0.0000 0.101(3) Uani 1 2 d S
H48A H 0.4092 0.1888 0.0000 0.121 Uiso 1 2 calc SR
H48B H 0.3933 0.1653 0.0000 0.121 Uiso 1 2 calc SR
C43 C 0.41845(17) 0.10929(19) 0.0000 0.097(3) Uani 1 2 d S
H49A H 0.4081 0.0960 0.0000 0.116 Uiso 1 2 calc SR
C44 C 0.5000 0.17651(18) 0.1567(4) 0.084(2) Uani 1 2 d S

loop_
_atom_site_aniso_label
_atom_site_aniso_U_11
_atom_site_aniso_U_22
_atom_site_aniso_U_33
_atom_site_aniso_U_23
_atom_site_aniso_U_13
_atom_site_aniso_U_12
S1 0.46(3) 0.32(3) 0.173(13) 0.000 0.000 -0.33(3)
S1' 0.260(13) 0.208(15) 0.129(10) 0.000 0.000 -0.197(13)
S2 0.138(2) 0.157(2) 0.1097(17) -0.0514(17) -0.0303(15) -0.0051(16)
S3 0.0944(12) 0.1318(15) 0.0565(9) 0.0113(10) -0.0061(9) 0.0072(10)
S4 0.1118(18) 0.0734(13) 0.0866(17) 0.000 0.000 -0.0046(12)
O1 0.25(5) 0.55(10) 0.08(2) 0.00(3) -0.01(2) -0.34(7)
O1W 0.299(14) 0.65(3) 0.212(11) -0.019(15) -0.042(10) -0.231(19)
O2W 0.057(10) 0.19(2) 0.53(6) 0.27(3) -0.078(19) -0.036(12)
O3W 0.126(7) 0.206(11) 0.45(3) 0.000 0.000 0.020(7)
O4W 0.257(11) 0.355(15) 0.308(14) -0.156(13) -0.033(10) 0.087(11)
O5W 0.297(11) 0.357(14) 0.131(6) 0.057(7) -0.045(7) -0.174(11)
O6W 0.219(9) 0.268(12) 0.52(2) -0.177(14) -0.179(13) 0.056(8)
O7W 0.248(13) 0.161(9) 0.251(14) 0.000 0.000 0.036(8)
O8W 0.342(12) 0.342(12) 0.066(5) -0.019(5) -0.019(5) -0.048(15)
O9W 0.38(2) 0.35(2) 0.137(9) 0.000 0.000 -0.198(18)
O10W 0.127(4) 0.184(6) 0.154(5) 0.003(4) -0.018(4) -0.018(4)
O11W 0.203(10) 0.223(11) 0.158(8) -0.065(8) 0.000 0.000
O12W 0.124(6) 0.157(7) 0.152(7) 0.000 0.000 0.020(5)
O13W 0.117(3) 0.117(3) 0.166(7) -0.033(4) -0.033(4) 0.007(4)
O14W 0.250(9) 0.254(10) 0.251(10) 0.011(5) -0.004(5) -0.011(5)
O15W 0.22(3) 0.076(13) 0.50(6) 0.14(2) -0.14(4) -0.027(16)
O16W 0.240(11) 0.304(14) 0.380(17) -0.113(13) -0.043(11) 0.008(10)
O17W 0.359(17) 0.359(17) 0.272(19) -0.049(10) -0.049(10) -0.13(2)
O18W 0.198(17) 0.70(6) 0.25(2) 0.16(3) -0.148(18) 0.00(3)
O19W 0.60(6) 0.26(2) 0.61(9) 0.22(4) 0.25(6) 0.24(3)
O20W 0.44(3) 0.44(3) 0.53(5) 0.01(2) 0.01(2) -0.16(3)
O21W 0.73(6) 0.33(3) 0.23(2) -0.047(18) 0.000 0.000
O22W 0.308(8) 0.308(8) 0.301(10) 0.000(4) 0.000(4) -0.003(5)
O24W 0.34(3) 0.34(3) 0.34(3) -0.001(5) 0.002(5) 0.000(5)
O2 0.34(2) 0.56(4) 0.44(3) 0.16(2) -0.081(19) -0.26(2)
O3 0.077(4) 0.127(5) 0.110(5) 0.000 0.000 -0.011(3)
O4 0.62(3) 0.206(9) 0.143(7) -0.019(7) -0.168(12) -0.016(13)
O5 0.217(8) 0.360(13) 0.181(7) -0.189(9) -0.058(6) 0.074(9)
O6 0.185(8) 0.65(3) 0.193(9) -0.224(14) 0.010(7) -0.165(13)
O7 0.096(3) 0.092(3) 0.066(2) -0.004(2) -0.005(2) -0.003(2)
O8 0.542(19) 0.204(8) 0.078(4) 0.028(5) -0.073(7) 0.165(10)
O9 0.132(5) 0.303(9) 0.116(4) 0.082(5) -0.051(4) -0.072(6)
O10 0.110(4) 0.358(11) 0.079(3) 0.083(5) 0.002(3) -0.020(5)
O11 0.090(3) 0.085(2) 0.061(2) 0.002(2) 0.000(2) 0.002(2)
O12 0.127(6) 0.080(5) 0.43(2) 0.000 0.000 -0.041(4)
O13 0.226(6) 0.095(3) 0.078(3) -0.018(3) 0.030(3) 0.029(3)
O14 0.073(3) 0.071(3) 0.054(3) 0.000 0.000 0.016(2)
O15 0.125(3) 0.118(3) 0.068(3) 0.005(3) 0.013(3) -0.001(3)
O16 0.110(3) 0.107(3) 0.048(2) 0.007(2) 0.001(2) 0.019(2)
O17 0.103(3) 0.102(3) 0.058(2) 0.007(2) 0.007(2) 0.006(2)
O18 0.102(3) 0.103(4) 0.144(4) 0.014(3) -0.008(3) 0.003(3)
O19 0.092(4) 0.118(5) 0.111(5) 0.010(5) 0.000 0.000
O20 0.097(5) 0.108(5) 0.174(8) 0.027(6) 0.000 0.000
O21 0.084(3) 0.113(4) 0.108(3) 0.001(3) -0.011(2) 0.011(3)
N1 0.094(3) 0.092(4) 0.052(3) 0.012(3) 0.010(3) 0.007(3)
N2 0.105(4) 0.094(4) 0.051(3) 0.017(3) 0.008(3) 0.021(3)
N3 0.084(3) 0.091(3) 0.052(3) 0.014(3) 0.001(2) 0.020(3)
N4 0.085(3) 0.082(3) 0.052(3) 0.003(3) 0.016(3) 0.013(3)
N5 0.084(3) 0.083(3) 0.062(3) 0.016(3) 0.008(3) 0.020(3)
N6 0.093(3) 0.092(3) 0.052(3) 0.008(3) 0.002(3) 0.015(3)
N7 0.076(3) 0.107(4) 0.093(4) 0.006(4) 0.009(3) 0.000(3)
N8 0.078(4) 0.106(4) 0.097(4) 0.014(3) 0.001(3) -0.004(3)
N9 0.066(3) 0.098(4) 0.096(4) 0.005(3) -0.004(3) 0.006(3)
N10 0.070(3) 0.102(4) 0.095(4) -0.003(3) 0.000(3) 0.001(3)
N11 0.072(3) 0.105(4) 0.090(4) 0.008(4) 0.010(3) 0.004(3)
N12 0.067(3) 0.118(4) 0.091(4) 0.011(3) 0.004(3) 0.011(3)
N13 0.44(5) 0.24(3) 0.155(18) 0.000 0.000 0.000
N14 0.237(10) 0.237(10) 0.193(14) 0.040(8) 0.040(8) -0.052(13)
N15 0.43(3) 0.43(3) 0.034(7) 0.000 0.000 0.21(3)
N16 0.364(15) 0.366(15) 0.366(16) 0.001(5) 0.000 0.000
N17 0.336(19) 0.306(17) 0.327(19) -0.068(14) 0.100(15) 0.011(15)
N18 0.268(9) 0.276(10) 0.257(9) 0.000 0.000 -0.003(5)
C1 0.182(12) 0.132(9) 0.092(8) 0.000 0.000 -0.087(9)
C2 0.144(7) 0.114(6) 0.108(6) -0.017(5) -0.012(5) -0.032(5)
C3 0.080(4) 0.089(4) 0.084(4) -0.004(4) -0.002(4) -0.004(3)
C4 0.074(5) 0.061(4) 0.086(6) 0.000 0.000 0.004(4)
C5 0.099(4) 0.090(4) 0.078(4) -0.008(4) -0.008(4) 0.015(3)
C6 0.095(5) 0.113(5) 0.104(5) -0.024(5) -0.019(4) 0.003(4)
C7 0.081(4) 0.105(5) 0.096(5) -0.039(4) 0.005(4) -0.006(4)
C8 0.083(4) 0.087(4) 0.086(4) -0.019(4) 0.008(4) -0.004(3)
C9 0.078(4) 0.085(4) 0.067(4) -0.008(3) -0.002(3) 0.003(3)
C10 0.073(4) 0.092(4) 0.084(4) -0.009(4) 0.016(3) -0.003(3)
C11 0.093(4) 0.086(4) 0.082(4) -0.013(4) -0.008(4) 0.000(3)
C12 0.068(3) 0.090(4) 0.068(4) -0.002(3) 0.004(3) 0.005(3)
C13 0.066(3) 0.094(4) 0.062(3) -0.006(3) 0.011(3) 0.013(3)
C14 0.066(3) 0.095(4) 0.059(3) -0.010(3) -0.007(3) 0.011(3)
C15 0.063(3) 0.088(4) 0.055(3) -0.007(3) 0.009(3) 0.013(3)
C16 0.071(3) 0.076(4) 0.049(3) -0.004(3) 0.006(3) 0.013(3)
C17 0.072(3) 0.071(3) 0.045(3) -0.003(3) 0.008(3) 0.007(3)
C18 0.070(3) 0.084(4) 0.056(3) -0.007(3) 0.012(3) 0.007(3)
C19 0.062(3) 0.100(4) 0.041(3) -0.003(3) 0.009(2) 0.016(3)
C20 0.061(4) 0.067(4) 0.067(5) 0.000 0.000 -0.007(3)
C21 0.060(3) 0.082(4) 0.056(3) 0.006(3) -0.003(2) -0.005(3)
C22 0.056(3) 0.082(4) 0.046(3) -0.003(3) 0.003(2) 0.009(2)
C23 0.062(4) 0.080(5) 0.050(5) 0.000 0.000 0.006(4)
C24 0.109(4) 0.109(4) 0.060(5) -0.010(4) -0.010(4) 0.023(6)
C25 0.091(4) 0.091(4) 0.063(5) 0.013(3) 0.013(3) -0.001(5)
C26 0.085(3) 0.092(4) 0.057(3) 0.018(3) 0.007(3) 0.019(3)
C27 0.105(5) 0.081(4) 0.048(4) 0.009(3) 0.022(4) 0.020(4)
C28 0.120(5) 0.100(4) 0.040(3) -0.002(3) 0.012(3) 0.015(4)
C29 0.090(4) 0.129(6) 0.050(4) 0.007(4) -0.004(4) -0.002(4)
C30 0.076(4) 0.094(4) 0.055(4) 0.005(4) 0.013(3) 0.009(3)
C31 0.085(4) 0.086(4) 0.078(4) 0.013(3) 0.019(3) 0.018(3)
C32 0.079(4) 0.096(4) 0.068(4) -0.001(3) -0.009(3) -0.013(3)
C33 0.077(4) 0.117(5) 0.060(4) 0.015(3) 0.006(3) 0.003(3)
C34 0.089(7) 0.120(9) 0.095(7) 0.019(7) 0.000 0.000
C35 0.067(4) 0.104(5) 0.100(6) -0.010(5) 0.025(4) 0.010(4)
C36 0.083(4) 0.128(6) 0.100(5) 0.036(4) 0.008(4) -0.013(4)
C37 0.074(4) 0.128(5) 0.095(5) -0.017(4) 0.002(4) 0.014(4)
C38 0.082(4) 0.135(6) 0.073(4) 0.001(4) 0.003(3) 0.010(4)
C39 0.056(3) 0.130(6) 0.095(5) -0.003(5) 0.007(4) 0.007(4)
C40 0.067(4) 0.095(5) 0.121(7) 0.015(5) 0.021(4) -0.002(4)
C41 0.067(4) 0.127(6) 0.097(5) 0.009(4) 0.015(4) 0.007(4)
C42 0.069(5) 0.120(7) 0.114(8) 0.000 0.000 0.009(5)
C43 0.093(6) 0.109(7) 0.088(7) 0.000 0.000 -0.014(5)
C44 0.087(7) 0.081(6) 0.084(6) 0.005(5) 0.000 0.000

loop_
_atom_type_symbol
_atom_type_description
_atom_type_scat_dispersion_real
_atom_type_scat_dispersion_imag
_atom_type_scat_source
C C 0.0181 0.0091 'International Tables Vol C Tables 4.2.6.8 and 6.1.1.4'
H H 0.0000 0.0000 'International Tables Vol C Tables 4.2.6.8 and 6.1.1.4'
N N 0.0311 0.0180 'International Tables Vol C Tables 4.2.6.8 and 6.1.1.4'
O O 0.0492 0.0322 'International Tables Vol C Tables 4.2.6.8 and 6.1.1.4'
S S 0.3331 0.5567 'International Tables Vol C Tables 4.2.6.8 and 6.1.1.4'

loop_
_geom_angle_atom_site_label_1
_geom_angle_atom_site_label_2
_geom_angle_atom_site_label_3
_geom_angle
_geom_angle_site_symmetry_1
_geom_angle_site_symmetry_3
S1' S1 O1 60(4) . 18
S1' S1 O1 60(4) . .
O1 S1 O1 104(4) 18 .
S1' S1 O2 55.1(17) . 18
O1 S1 O2 14(4) 18 18
O1 S1 O2 108(3) . 18
S1' S1 O2 55.1(17) . .
O1 S1 O2 108(3) 18 .
O1 S1 O2 14(4) . .
O2 S1 O2 108(3) 18 .
S1' S1 C1 91(5) . .
O1 S1 C1 111(3) 18 .
O1 S1 C1 111(3) . .
O2 S1 C1 98(2) 18 .
O2 S1 C1 98(2) . .
S1 S1' O2 98(2) . 18
S1 S1' O2 98(2) . .
O2 S1' O2 156(2) 18 .
S1 S1' O1 91(5) . 18
O2 S1' O1 17(5) 18 18
O2 S1' O1 145.4(19) . 18
S1 S1' O1 91(5) . .
O2 S1' O1 145.4(19) 18 .
O2 S1' O1 17(5) . .
O1 S1' O1 131(4) 18 .
S1 S1' C1 68(4) . .
O2 S1' C1 101.2(11) 18 .
O2 S1' C1 101.2(11) . .
O1 S1' C1 113.2(16) 18 .
O1 S1' C1 113.2(16) . .
O6 S2 O5 115.6(9) . .
O6 S2 O4 112.0(10) . .
O5 S2 O4 105.5(9) . .
O6 S2 C6 107.5(5) . .
O5 S2 C6 108.9(4) . .
O4 S2 C6 107.1(5) . .
O8 S3 O10 118.5(7) . .
O8 S3 O9 105.9(7) . .
O10 S3 O9 111.4(5) . .
O8 S3 C13 106.2(3) . .
O10 S3 C13 107.7(3) . .
O9 S3 C13 106.6(3) . .
O13 S4 O13 112.4(5) 18 .
O13 S4 O12 111.8(3) 18 .
O13 S4 O12 111.8(3) . .
O13 S4 C20 107.8(3) 18 .
O13 S4 C20 107.8(3) . .
O12 S4 C20 104.9(4) . .
S1' O1 S1 28(2) . .
S1' O2 S1 26.9(19) . .
C29 N1 C32 111.3(5) . .
C29 N1 C24 125.6(6) . .
C32 N1 C24 122.8(6) . .
C29 N2 C28 123.4(5) . 16
C29 N2 C33 111.7(5) . .
C28 N2 C33 124.1(5) 16 .
C30 N3 C31 121.5(5) . .
C30 N3 C33 114.2(5) . .
C31 N3 C33 124.1(5) . .
C27 N4 C28 123.5(5) . .
C27 N4 C26 111.0(5) . 16
C28 N4 C26 124.1(5) . 16
C27 N5 C31 125.1(5) . .
C27 N5 C26 110.0(5) . .
C31 N5 C26 124.6(5) . .
C30 N6 C32 113.1(5) . .
C30 N6 C25 121.9(5) . .
C32 N6 C25 124.0(6) . .
C40 N7 C36 124.6(6) . .
C40 N7 C41 111.6(6) . .
C36 N7 C41 123.2(6) . .
C34 N8 C36 123.9(7) . .
C34 N8 C38 113.7(7) . .
C36 N8 C38 122.2(6) . .
C35 N9 C39 110.8(6) . .
C35 N9 C42 126.3(7) . .
C39 N9 C42 122.7(7) . .
C40 N10 C39 113.1(6) . .
C40 N10 C43 121.1(7) . .
C39 N10 C43 124.3(6) . .
C35 N11 C41 109.9(6) . .
C35 N11 C37 122.8(7) . .
C41 N11 C37 126.7(6) . .
C44 N12 C38 113.5(6) . .
C44 N12 C37 121.6(6) . .
C38 N12 C37 122.8(6) . .
C2 C1 C2 119.5(10) . 18
C2 C1 S1 118.5(7) . .
C2 C1 S1 118.5(7) 18 .
C2 C1 S1' 120.2(5) . .
C2 C1 S1' 120.2(5) 18 .
S1 C1 S1' 21.1(17) . .
C1 C2 C3 122.0(8) . .
C2 C3 C4 116.3(7) . .
C2 C3 C5 119.9(6) . .
C4 C3 C5 123.8(6) . .
O3 C4 C3 118.1(4) . .
O3 C4 C3 118.1(4) . 18
C3 C4 C3 123.8(8) . 18
C3 C5 C8 115.1(5) . .
C11 C6 C7 121.1(7) . .
C11 C6 S2 120.1(6) . .
C7 C6 S2 118.5(6) . .
C8 C7 C6 119.7(6) . .
C7 C8 C9 120.4(6) . .
C7 C8 C5 120.7(6) . .
C9 C8 C5 118.7(6) . .
O7 C9 C8 119.8(6) . .
O7 C9 C10 119.9(5) . .
C8 C9 C10 120.3(6) . .
C9 C10 C11 118.1(6) . .
C9 C10 C12 124.1(6) . .
C11 C10 C12 117.8(6) . .
C6 C11 C10 119.8(7) . .
C15 C12 C10 115.9(5) . .
C14 C13 C18 118.6(5) . .
C14 C13 S3 120.5(5) . .
C18 C13 S3 120.8(5) . .
C13 C14 C15 122.0(5) . .
C14 C15 C16 117.6(5) . .
C14 C15 C12 120.3(5) . .
C16 C15 C12 122.0(5) . .
O11 C16 C15 116.3(5) . .
O11 C16 C17 120.2(5) . .
C15 C16 C17 123.4(5) . .
C18 C17 C16 114.8(5) . .
C18 C17 C19 121.7(5) . .
C16 C17 C19 123.3(5) . .
C13 C18 C17 123.5(5) . .
C17 C19 C22 118.9(4) . .
C21 C20 C21 121.9(7) . 18
C21 C20 S4 119.0(3) . .
C21 C20 S4 119.0(3) 18 .
C22 C21 C20 119.4(5) . .
C21 C22 C23 120.0(5) . .
C21 C22 C19 120.7(5) . .
C23 C22 C19 119.0(5) . .
O14 C23 C22 120.4(3) . .
O14 C23 C22 120.4(3) . 18
C22 C23 C22 119.3(7) . 18
N1 C24 N1 114.3(7) 24 .
N6 C25 N6 112.6(6) 24 .
N5 C26 N4 113.4(4) . 16
N5 C26 C26 104.5(5) . 16
N4 C26 C26 104.3(5) 16 16
O17 C27 N4 126.0(7) . .
O17 C27 N5 124.0(6) . .
N4 C27 N5 110.0(5) . .
N2 C28 N4 114.4(5) 16 .
O15 C29 N2 124.1(7) . .
O15 C29 N1 125.0(7) . .
N2 C29 N1 110.6(6) . .
O16 C30 N3 128.2(6) . .
O16 C30 N6 125.1(6) . .
N3 C30 N6 106.7(5) . .
N5 C31 N3 114.9(5) . .
N1 C32 N6 114.4(5) . .
N1 C32 C33 104.3(5) . .
N6 C32 C33 102.8(5) . .
N3 C33 N2 113.2(5) . .
N3 C33 C32 103.2(5) . .
N2 C33 C32 101.9(5) . .
O20 C34 N8 126.0(5) . 22_655
O20 C34 N8 126.0(5) . .
N8 C34 N8 108.1(11) 22_655 .
O21 C35 N9 124.0(8) . .
O21 C35 N11 125.2(8) . .
N9 C35 N11 110.8(7) . .
N8 C36 N7 113.8(5) . .
N11 C37 N12 113.5(5) . .
N12 C38 N8 115.4(5) . .
N12 C38 C38 102.2(3) . 22_655
N8 C38 C38 102.2(3) . 22_655
N9 C39 N10 117.9(5) . .
N9 C39 C41 103.6(6) . .
N10 C39 C41 103.5(5) . .
O18 C40 N7 126.6(8) . .
O18 C40 N10 125.4(9) . .
N7 C40 N10 107.9(7) . .
N11 C41 N7 115.3(5) . .
N11 C41 C39 104.3(6) . .
N7 C41 C39 103.6(6) . .
N9 C42 N9 115.0(7) . 18
N10 C43 N10 115.5(8) . 18
O19 C44 N12 125.8(4) . .
O19 C44 N12 125.8(4) . 22_655
N12 C44 N12 108.4(9) . 22_655

loop_
_geom_bond_atom_site_label_1
_geom_bond_atom_site_label_2
_geom_bond_distance
_geom_bond_site_symmetry_2
S1 S1' 0.67(5) .
S1 O1 1.42(6) 18
S1 O1 1.42(6) .
S1 O2 1.47(3) 18
S1 O2 1.47(3) .
S1 C1 1.73(4) .
S1' O2 1.22(2) 18
S1' O2 1.22(2) .
S1' O1 1.23(4) 18
S1' O1 1.23(4) .
S1' C1 1.860(18) .
S2 O6 1.305(10) .
S2 O5 1.366(8) .
S2 O4 1.385(11) .
S2 C6 1.758(8) .
S3 O8 1.355(8) .
S3 O10 1.390(6) .
S3 O9 1.411(7) .
S3 C13 1.734(6) .
S4 O13 1.408(5) 18
S4 O13 1.408(5) .
S4 O12 1.469(9) .
S4 C20 1.780(8) .
O19W O19W 1.66(9) 18
O22W O22W 1.45(7) 25
O3 C4 1.380(10) .
O7 C9 1.373(7) .
O11 C16 1.369(6) .
O14 C23 1.337(9) .
O15 C29 1.263(7) .
O16 C30 1.198(7) .
O17 C27 1.226(7) .
O18 C40 1.200(8) .
O19 C44 1.198(10) .
O20 C34 1.198(13) .
O21 C35 1.256(8) .
N1 C29 1.350(8) .
N1 C32 1.426(7) .
N1 C24 1.446(7) .
N2 C29 1.341(8) .
N2 C28 1.427(8) 16
N2 C33 1.457(7) .
N3 C30 1.358(7) .
N3 C31 1.442(7) .
N3 C33 1.450(7) .
N4 C27 1.328(8) .
N4 C28 1.439(8) .
N4 C26 1.473(7) 16
N5 C27 1.381(8) .
N5 C31 1.426(8) .
N5 C26 1.458(7) .
N6 C30 1.398(7) .
N6 C32 1.454(7) .
N6 C25 1.455(6) .
N7 C40 1.344(9) .
N7 C36 1.452(9) .
N7 C41 1.476(9) .
N8 C34 1.376(9) .
N8 C36 1.423(8) .
N8 C38 1.452(9) .
N9 C35 1.326(9) .
N9 C39 1.402(9) .
N9 C42 1.437(7) .
N10 C40 1.373(9) .
N10 C39 1.430(8) .
N10 C43 1.433(7) .
N11 C35 1.343(9) .
N11 C41 1.400(8) .
N11 C37 1.439(9) .
N12 C44 1.365(8) .
N12 C38 1.431(9) .
N12 C37 1.448(8) .
N16 N16 1.54(6) 18
C1 C2 1.373(10) .
C1 C2 1.373(10) 18
C2 C3 1.378(10) .
C3 C4 1.393(7) .
C3 C5 1.481(9) .
C4 C3 1.393(7) 18
C5 C8 1.538(9) .
C6 C11 1.333(9) .
C6 C7 1.412(10) .
C7 C8 1.345(9) .
C8 C9 1.390(8) .
C9 C10 1.394(8) .
C10 C11 1.431(9) .
C10 C12 1.509(8) .
C12 C15 1.485(8) .
C13 C14 1.386(8) .
C13 C18 1.392(8) .
C14 C15 1.388(8) .
C15 C16 1.404(8) .
C16 C17 1.423(7) .
C17 C18 1.407(7) .
C17 C19 1.471(7) .
C19 C22 1.507(7) .
C20 C21 1.388(6) .
C20 C21 1.388(6) 18
C21 C22 1.383(7) .
C22 C23 1.418(6) .
C23 C22 1.418(6) 18
C24 N1 1.446(7) 24
C25 N6 1.455(6) 24
C26 N4 1.473(7) 16
C26 C26 1.489(12) 16
C28 N2 1.427(8) 16
C32 C33 1.558(9) .
C34 N8 1.376(9) 22_655
C38 C38 1.611(13) 22_655
C39 C41 1.514(9) .
C42 N9 1.437(7) 18
C43 N10 1.433(7) 18
C44 N12 1.365(8) 22_655
